data_7245480
loop_
_publ_author_name
'He, Yuan-Chun'
'Wu, Shuang'
'Zhang, Jie'
'Qin, Wen-Hui'
'Liu, Jing'
'Zhao, Fang-Hua'
'Liu, Lin'
'Jing, Zhihong'

_publ_section_title
;
 Syntheses, structures, and luminescence properties of five new
 coordination polymers based on
 3-carboxy-1-(3&#x2032;-carboxybenzyl)-2-oxidopyridinium and neutral
 ligands
;
_journal_name_full CrystEngComm
_journal_paper_doi 10.1039/D2CE00921H
_journal_year 2022
_chemical_formula_moiety 'C26 H19 Cd N3 O6'
_chemical_formula_sum 'C26 H19 Cd N3 O6'
_chemical_formula_weight 581.84
_space_group_crystal_system monoclinic
_space_group_IT_number 15
_space_group_name_Hall '-C 2yc'
_space_group_name_H-M_alt 'C 1 2/c 1'
_atom_sites_solution_hydrogens mixed
_atom_sites_solution_primary direct
_audit_creation_method SHELXL-2018/3
_audit_update_record
;
2022-07-03 deposited with the CCDC.	2022-09-13 downloaded from the CCDC.
;
_cell_angle_alpha 90
_cell_angle_beta 104.521(2)
_cell_angle_gamma 90
_cell_formula_units_Z 8
_cell_length_a 32.549(3)
_cell_length_b 7.6144(6)
_cell_length_c 18.9947(14)
_cell_measurement_reflns_used 9874
_cell_measurement_temperature 293(2)
_cell_measurement_theta_max 34.21
_cell_measurement_theta_min 3.03
_cell_volume 4557.3(6)
_computing_cell_refinement 'Bruker SAINT'
_computing_data_collection 'Bruker APEX3'
_computing_data_reduction 'Bruker SAINT'
_computing_molecular_graphics 'Bruker SHELXTL'
_computing_publication_material 'Bruker SHELXTL'
_computing_structure_refinement 'SHELXL-2018/3 (Sheldrick, 2018)'
_computing_structure_solution 'SHELXL-2018/3 (Sheldrick, 2018)'
_diffrn_ambient_temperature 293(2)
_diffrn_measured_fraction_theta_full 0.988
_diffrn_measured_fraction_theta_max 0.988
_diffrn_measurement_device_type 'Bruker D8 QUEST'
_diffrn_measurement_method '\w scans'
_diffrn_radiation_type MoK\a
_diffrn_radiation_wavelength 0.71073
_diffrn_reflns_av_R_equivalents 0.0189
_diffrn_reflns_av_unetI/netI 0.0112
_diffrn_reflns_Laue_measured_fraction_full 0.988
_diffrn_reflns_Laue_measured_fraction_max 0.988
_diffrn_reflns_limit_h_max 38
_diffrn_reflns_limit_h_min -38
_diffrn_reflns_limit_k_max 9
_diffrn_reflns_limit_k_min -9
_diffrn_reflns_limit_l_max 22
_diffrn_reflns_limit_l_min -22
_diffrn_reflns_number 26378
_diffrn_reflns_point_group_measured_fraction_full 0.988
_diffrn_reflns_point_group_measured_fraction_max 0.988
_diffrn_reflns_theta_full 25.000
_diffrn_reflns_theta_max 25.349
_diffrn_reflns_theta_min 2.906
_diffrn_source 'sealed tube'
_exptl_absorpt_coefficient_mu 1.008
_exptl_absorpt_correction_T_max 0.7459
_exptl_absorpt_correction_T_min 0.6341
_exptl_absorpt_correction_type multi-scan
_exptl_absorpt_process_details
;
 SADABS 2016/2: Krause, L., Herbst-Irmer, R., Sheldrick G.M. & Stalke D.,
 J. Appl. Cryst. 48 (2015) 3-10
;
_exptl_crystal_colour colorless
_exptl_crystal_density_diffrn 1.696
_exptl_crystal_description block
_exptl_crystal_F_000 2336
_exptl_crystal_size_max 0.300
_exptl_crystal_size_mid 0.250
_exptl_crystal_size_min 0.220
_refine_diff_density_max 0.289
_refine_diff_density_min -0.520
_refine_diff_density_rms 0.047
_refine_ls_extinction_method none
_refine_ls_goodness_of_fit_ref 1.056
_refine_ls_hydrogen_treatment mixed
_refine_ls_matrix_type full
_refine_ls_number_parameters 331
_refine_ls_number_reflns 4126
_refine_ls_number_restraints 2
_refine_ls_restrained_S_all 1.055
_refine_ls_R_factor_all 0.0201
_refine_ls_R_factor_gt 0.0192
_refine_ls_shift/su_max 0.006
_refine_ls_shift/su_mean 0.000
_refine_ls_structure_factor_coef Fsqd
_refine_ls_weighting_details 'w=1/[\s^2^(Fo^2^)+(0.0257P)^2^+5.5492P] where P=(Fo^2^+2Fc^2^)/3'
_refine_ls_weighting_scheme calc
_refine_ls_wR_factor_gt 0.0519
_refine_ls_wR_factor_ref 0.0525
_reflns_Friedel_coverage 0.000
_reflns_number_gt 3929
_reflns_number_total 4126
_reflns_threshold_expression 'I > 2\s(I)'
_cod_data_source_file d2ce00921h2.cif
_cod_data_source_block 5
_cod_original_sg_symbol_H-M 'C 2/c'
_cod_database_code 7245480
_shelx_shelxl_version_number 2018/3
_shelx_space_group_comment
;
The symmetry employed for this shelxl refinement is uniquely defined
by the following loop, which should always be used as a source of
symmetry information in preference to the above space-group names.
They are only intended as comments.
;
_shelx_estimated_absorpt_t_min 0.752
_shelx_estimated_absorpt_t_max 0.809

loop_
_space_group_symop_operation_xyz
'x, y, z'
'-x, y, -z+1/2'
'x+1/2, y+1/2, z'
'-x+1/2, y+1/2, -z+1/2'
'-x, -y, -z'
'x, -y, z-1/2'
'-x+1/2, -y+1/2, -z'
'x+1/2, -y+1/2, z-1/2'

loop_
_atom_site_label
_atom_site_type_symbol
_atom_site_fract_x
_atom_site_fract_y
_atom_site_fract_z
_atom_site_U_iso_or_equiv
_atom_site_adp_type
_atom_site_occupancy
_atom_site_site_symmetry_order
_atom_site_calc_flag
_atom_site_refinement_flags_posn
_atom_site_refinement_flags_adp
_atom_site_refinement_flags_occupancy
_atom_site_disorder_assembly
_atom_site_disorder_group
Cd1 Cd 0.65131(2) 0.50592(2) 0.58161(2) 0.02674(6) Uani 1 1 d . . . . .
C1 C 0.58977(5) 0.8420(2) 0.52865(9) 0.0300(4) Uani 1 1 d . . . . .
C2 C 0.55504(5) 0.7307(2) 0.48078(8) 0.0260(3) Uani 1 1 d . . . . .
C3 C 0.51702(5) 0.8096(2) 0.44971(10) 0.0332(4) Uani 1 1 d . . . . .
H3 H 0.513316 0.926584 0.460737 0.040 Uiso 1 1 calc R U . . .
C4 C 0.48363(6) 0.7225(3) 0.40232(11) 0.0407(4) Uani 1 1 d . . . . .
H4 H 0.458083 0.779274 0.382247 0.049 Uiso 1 1 calc R U . . .
C5 C 0.48959(5) 0.5525(3) 0.38642(10) 0.0354(4) Uani 1 1 d . . . . .
H5 H 0.467964 0.492385 0.354139 0.042 Uiso 1 1 calc R U . . .
C6 C 0.56084(5) 0.5488(2) 0.46486(8) 0.0244(3) Uani 1 1 d . . . . .
C7 C 0.53088(5) 0.2825(2) 0.39900(9) 0.0296(3) Uani 1 1 d . . . . .
H7A H 0.502774 0.231212 0.383491 0.035 Uiso 1 1 calc R U . . .
H7B H 0.545882 0.221682 0.442790 0.035 Uiso 1 1 calc R U . . .
C8 C 0.55403(5) 0.2511(2) 0.34042(9) 0.0290(3) Uani 1 1 d . . . . .
C9 C 0.55769(8) 0.0777(3) 0.31937(12) 0.0478(5) Uani 1 1 d . . . . .
H9 H 0.545033 -0.011414 0.340017 0.057 Uiso 1 1 calc R U . . .
C10 C 0.57976(9) 0.0361(3) 0.26842(14) 0.0567(6) Uani 1 1 d . . . . .
H10 H 0.581588 -0.080244 0.254558 0.068 Uiso 1 1 calc R U . . .
C11 C 0.59921(7) 0.1671(3) 0.23788(11) 0.0428(5) Uani 1 1 d . . . . .
H11 H 0.614755 0.138665 0.204525 0.051 Uiso 1 1 calc R U . . .
C12 C 0.59543(5) 0.3407(2) 0.25721(9) 0.0282(3) Uani 1 1 d . . . . .
C13 C 0.57228(5) 0.3820(2) 0.30761(8) 0.0263(3) Uani 1 1 d . . . . .
H13 H 0.569046 0.498902 0.319346 0.032 Uiso 1 1 calc R U . . .
C14 C 0.61640(6) 0.4831(2) 0.22303(9) 0.0280(4) Uani 1 1 d . . . . .
C15 C 0.67578(6) 0.3725(3) 0.43181(10) 0.0371(4) Uani 1 1 d . . . . .
H15 H 0.647508 0.337449 0.419030 0.045 Uiso 1 1 calc R U . . .
C16 C 0.70040(7) 0.3466(3) 0.38171(10) 0.0441(5) Uani 1 1 d . . . . .
H16 H 0.688613 0.295621 0.336682 0.053 Uiso 1 1 calc R U . . .
C17 C 0.74174(7) 0.3973(3) 0.40006(10) 0.0420(4) Uani 1 1 d . . . . .
H17 H 0.758477 0.381067 0.367452 0.050 Uiso 1 1 calc R U . . .
C18 C 0.75921(6) 0.4740(2) 0.46811(11) 0.0339(4) Uani 1 1 d . . . . .
C19 C 0.73225(6) 0.49534(19) 0.51512(10) 0.0273(4) Uani 1 1 d . . . . .
C20 C 0.80254(7) 0.5301(3) 0.49096(13) 0.0427(5) Uani 1 1 d . . . . .
H20 H 0.820170 0.517195 0.459617 0.051 Uiso 1 1 calc R U . . .
C21 C 0.81801(6) 0.6011(3) 0.55693(12) 0.0439(5) Uani 1 1 d . . . . .
H21 H 0.846254 0.636415 0.570570 0.053 Uiso 1 1 calc R U . . .
C22 C 0.79188(5) 0.6236(2) 0.60684(10) 0.0355(4) Uani 1 1 d . . . . .
C23 C 0.74897(5) 0.5727(2) 0.58577(9) 0.0283(3) Uani 1 1 d . . . . .
C24 C 0.80668(6) 0.6966(3) 0.67630(12) 0.0470(5) Uani 1 1 d . . . . .
H24 H 0.834930 0.730353 0.692684 0.056 Uiso 1 1 calc R U . . .
C25 C 0.77948(7) 0.7180(3) 0.71975(11) 0.0518(5) Uani 1 1 d . . . . .
H25 H 0.788988 0.766603 0.765885 0.062 Uiso 1 1 calc R U . . .
C26 C 0.73734(6) 0.6663(3) 0.69439(10) 0.0461(5) Uani 1 1 d . . . . .
H26 H 0.718946 0.683456 0.724151 0.055 Uiso 1 1 calc R U . . .
N1 N 0.52654(4) 0.46837(18) 0.41675(8) 0.0262(3) Uani 1 1 d . . . . .
N2 N 0.69103(4) 0.4446(2) 0.49638(7) 0.0293(3) Uani 1 1 d . . . . .
N3 N 0.72230(4) 0.5936(2) 0.62958(8) 0.0328(3) Uani 1 1 d . . . . .
O1 O 0.62459(4) 0.77446(17) 0.55917(8) 0.0421(3) Uani 1 1 d . . . . .
O2 O 0.58139(6) 0.99966(16) 0.53421(10) 0.0571(5) Uani 1 1 d . . . . .
O3 O 0.59279(4) 0.45549(17) 0.48866(7) 0.0357(3) Uani 1 1 d . . . . .
O4 O 0.60315(4) 0.63667(16) 0.22275(7) 0.0371(3) Uani 1 1 d . . . . .
O5 O 0.64665(4) 0.43582(19) 0.19681(7) 0.0410(3) Uani 1 1 d . . . . .
O1W O 0.64012(4) 0.22387(17) 0.61749(7) 0.0365(3) Uani 1 1 d D . . . .
H1A H 0.6222(6) 0.151(3) 0.5878(11) 0.055 Uiso 1 1 d D U . . .
H1B H 0.6286(7) 0.246(3) 0.6545(9) 0.055 Uiso 1 1 d D U . . .

loop_
_atom_site_aniso_label
_atom_site_aniso_U_11
_atom_site_aniso_U_22
_atom_site_aniso_U_33
_atom_site_aniso_U_23
_atom_site_aniso_U_13
_atom_site_aniso_U_12
Cd1 0.02286(8) 0.03103(9) 0.02560(8) -0.00168(4) 0.00472(5) -0.00022(4)
C1 0.0355(9) 0.0248(8) 0.0299(8) -0.0015(7) 0.0087(7) -0.0019(7)
C2 0.0274(8) 0.0266(8) 0.0251(7) -0.0002(6) 0.0087(6) 0.0004(6)
C3 0.0340(9) 0.0299(9) 0.0372(9) 0.0001(7) 0.0118(7) 0.0063(7)
C4 0.0262(9) 0.0438(11) 0.0484(11) 0.0004(9) 0.0025(8) 0.0100(8)
C5 0.0230(8) 0.0440(10) 0.0357(9) -0.0033(8) 0.0010(7) 0.0006(8)
C6 0.0230(8) 0.0276(8) 0.0227(7) -0.0012(6) 0.0060(6) -0.0009(7)
C7 0.0298(8) 0.0264(8) 0.0326(8) -0.0039(7) 0.0081(7) -0.0058(7)
C8 0.0312(8) 0.0274(8) 0.0273(8) -0.0032(7) 0.0051(7) -0.0004(7)
C9 0.0708(14) 0.0269(10) 0.0537(12) -0.0019(9) 0.0307(11) -0.0061(9)
C10 0.0914(19) 0.0254(9) 0.0643(15) -0.0102(10) 0.0401(14) 0.0001(11)
C11 0.0591(12) 0.0342(10) 0.0409(10) -0.0052(8) 0.0237(9) 0.0066(9)
C12 0.0295(8) 0.0304(8) 0.0232(7) -0.0006(6) 0.0036(6) 0.0032(7)
C13 0.0274(8) 0.0237(8) 0.0259(8) -0.0034(6) 0.0034(6) 0.0014(6)
C14 0.0274(9) 0.0335(9) 0.0207(8) -0.0004(6) 0.0015(7) 0.0022(7)
C15 0.0328(9) 0.0444(10) 0.0305(9) -0.0039(8) 0.0013(7) 0.0028(8)
C16 0.0508(12) 0.0519(12) 0.0273(9) -0.0050(8) 0.0058(8) 0.0077(10)
C17 0.0501(11) 0.0469(11) 0.0336(9) 0.0025(8) 0.0190(8) 0.0094(9)
C18 0.0350(10) 0.0321(9) 0.0373(10) 0.0046(7) 0.0143(8) 0.0050(7)
C19 0.0269(9) 0.0258(9) 0.0290(9) 0.0029(6) 0.0064(7) 0.0031(6)
C20 0.0351(10) 0.0422(10) 0.0575(13) 0.0025(9) 0.0242(10) 0.0008(8)
C21 0.0276(9) 0.0422(11) 0.0639(13) 0.0002(10) 0.0151(9) -0.0045(8)
C22 0.0277(8) 0.0321(9) 0.0446(10) 0.0010(8) 0.0052(7) -0.0030(7)
C23 0.0250(8) 0.0277(8) 0.0311(8) 0.0021(7) 0.0049(7) 0.0001(7)
C24 0.0320(10) 0.0510(12) 0.0523(12) -0.0063(10) -0.0004(9) -0.0128(9)
C25 0.0460(12) 0.0659(14) 0.0378(10) -0.0140(10) -0.0004(9) -0.0162(11)
C26 0.0419(11) 0.0634(13) 0.0329(9) -0.0117(9) 0.0093(8) -0.0123(10)
N1 0.0240(7) 0.0286(7) 0.0259(7) -0.0031(6) 0.0062(6) -0.0009(6)
N2 0.0262(7) 0.0328(7) 0.0273(7) -0.0013(6) 0.0037(6) 0.0019(6)
N3 0.0285(7) 0.0414(8) 0.0275(7) -0.0040(6) 0.0052(6) -0.0048(6)
O1 0.0312(7) 0.0288(6) 0.0584(8) -0.0039(6) -0.0035(6) -0.0021(5)
O2 0.0560(10) 0.0278(8) 0.0722(11) -0.0151(6) -0.0123(9) 0.0062(6)
O3 0.0284(6) 0.0297(6) 0.0419(7) -0.0071(6) -0.0043(5) 0.0065(5)
O4 0.0392(7) 0.0303(7) 0.0445(7) 0.0006(5) 0.0153(6) 0.0010(5)
O5 0.0442(7) 0.0474(8) 0.0368(7) 0.0112(6) 0.0207(6) 0.0141(6)
O1W 0.0392(7) 0.0315(6) 0.0376(7) -0.0024(5) 0.0074(5) -0.0026(5)

loop_
_atom_type_symbol
_atom_type_description
_atom_type_scat_dispersion_real
_atom_type_scat_dispersion_imag
_atom_type_scat_source
C C 0.0033 0.0016 'International Tables Vol C Tables 4.2.6.8 and 6.1.1.4'
H H 0.0000 0.0000 'International Tables Vol C Tables 4.2.6.8 and 6.1.1.4'
Cd Cd -0.8075 1.2024 'International Tables Vol C Tables 4.2.6.8 and 6.1.1.4'
N N 0.0061 0.0033 'International Tables Vol C Tables 4.2.6.8 and 6.1.1.4'
O O 0.0106 0.0060 'International Tables Vol C Tables 4.2.6.8 and 6.1.1.4'

loop_
_geom_angle_atom_site_label_1
_geom_angle_atom_site_label_2
_geom_angle_atom_site_label_3
_geom_angle
_geom_angle_site_symmetry_1
_geom_angle_site_symmetry_3
_geom_angle_publ_flag
O1 Cd1 O5 83.56(5) . 6_566 ?
O1 Cd1 O3 78.21(5) . . ?
O5 Cd1 O3 122.21(5) 6_566 . ?
O1 Cd1 O1W 146.06(5) . . ?
O5 Cd1 O1W 81.03(5) 6_566 . ?
O3 Cd1 O1W 84.78(5) . . ?
O1 Cd1 N3 96.43(5) . . ?
O5 Cd1 N3 82.43(5) 6_566 . ?
O3 Cd1 N3 153.34(5) . . ?
O1W Cd1 N3 111.17(5) . . ?
O1 Cd1 N2 107.83(5) . . ?
O5 Cd1 N2 151.56(5) 6_566 . ?
O3 Cd1 N2 86.02(5) . . ?
O1W Cd1 N2 99.94(5) . . ?
N3 Cd1 N2 70.64(5) . . ?
O2 C1 O1 123.55(17) . . ?
O2 C1 C2 116.36(16) . . ?
O1 C1 C2 120.09(15) . . ?
C3 C2 C6 118.91(15) . . ?
C3 C2 C1 118.03(15) . . ?
C6 C2 C1 123.03(14) . . ?
C2 C3 C4 122.97(17) . . ?
C2 C3 H3 118.5 . . ?
C4 C3 H3 118.5 . . ?
C5 C4 C3 117.84(17) . . ?
C5 C4 H4 121.1 . . ?
C3 C4 H4 121.1 . . ?
C4 C5 N1 121.20(17) . . ?
C4 C5 H5 119.4 . . ?
N1 C5 H5 119.4 . . ?
O3 C6 N1 116.46(15) . . ?
O3 C6 C2 127.82(15) . . ?
N1 C6 C2 115.73(14) . . ?
N1 C7 C8 114.54(14) . . ?
N1 C7 H7A 108.6 . . ?
C8 C7 H7A 108.6 . . ?
N1 C7 H7B 108.6 . . ?
C8 C7 H7B 108.6 . . ?
H7A C7 H7B 107.6 . . ?
C13 C8 C9 118.38(16) . . ?
C13 C8 C7 124.53(15) . . ?
C9 C8 C7 117.07(15) . . ?
C10 C9 C8 121.08(18) . . ?
C10 C9 H9 119.5 . . ?
C8 C9 H9 119.5 . . ?
C9 C10 C11 120.12(19) . . ?
C9 C10 H10 119.9 . . ?
C11 C10 H10 119.9 . . ?
C10 C11 C12 119.74(18) . . ?
C10 C11 H11 120.1 . . ?
C12 C11 H11 120.1 . . ?
C11 C12 C13 119.75(16) . . ?
C11 C12 C14 119.40(15) . . ?
C13 C12 C14 120.84(15) . . ?
C8 C13 C12 120.85(15) . . ?
C8 C13 H13 119.6 . . ?
C12 C13 H13 119.6 . . ?
O4 C14 O5 124.71(17) . . ?
O4 C14 C12 118.82(15) . . ?
O5 C14 C12 116.47(15) . . ?
N2 C15 C16 122.82(17) . . ?
N2 C15 H15 118.6 . . ?
C16 C15 H15 118.6 . . ?
C17 C16 C15 118.91(18) . . ?
C17 C16 H16 120.5 . . ?
C15 C16 H16 120.5 . . ?
C16 C17 C18 120.09(17) . . ?
C16 C17 H17 120.0 . . ?
C18 C17 H17 120.0 . . ?
C17 C18 C19 117.32(18) . . ?
C17 C18 C20 122.96(18) . . ?
C19 C18 C20 119.72(18) . . ?
N2 C19 C18 122.23(16) . . ?
N2 C19 C23 118.62(15) . . ?
C18 C19 C23 119.15(16) . . ?
C21 C20 C18 120.90(18) . . ?
C21 C20 H20 119.5 . . ?
C18 C20 H20 119.5 . . ?
C20 C21 C22 121.31(18) . . ?
C20 C21 H21 119.3 . . ?
C22 C21 H21 119.3 . . ?
C24 C22 C23 117.36(17) . . ?
C24 C22 C21 123.30(17) . . ?
C23 C22 C21 119.33(17) . . ?
N3 C23 C22 122.42(16) . . ?
N3 C23 C19 118.01(15) . . ?
C22 C23 C19 119.57(16) . . ?
C25 C24 C22 119.69(18) . . ?
C25 C24 H24 120.2 . . ?
C22 C24 H24 120.2 . . ?
C24 C25 C26 119.35(18) . . ?
C24 C25 H25 120.3 . . ?
C26 C25 H25 120.3 . . ?
N3 C26 C25 122.79(18) . . ?
N3 C26 H26 118.6 . . ?
C25 C26 H26 118.6 . . ?
C5 N1 C6 123.34(15) . . ?
C5 N1 C7 118.90(15) . . ?
C6 N1 C7 117.76(14) . . ?
C15 N2 C19 118.63(15) . . ?
C15 N2 Cd1 125.18(12) . . ?
C19 N2 Cd1 116.12(11) . . ?
C26 N3 C23 118.37(15) . . ?
C26 N3 Cd1 125.08(12) . . ?
C23 N3 Cd1 116.51(11) . . ?
C1 O1 Cd1 137.32(11) . . ?
C6 O3 Cd1 130.04(11) . . ?
C14 O5 Cd1 124.80(11) . 6_565 ?
Cd1 O1W H1A 121.3(15) . . ?
Cd1 O1W H1B 100.6(16) . . ?
H1A O1W H1B 106(2) . . ?

loop_
_geom_bond_atom_site_label_1
_geom_bond_atom_site_label_2
_geom_bond_distance
_geom_bond_site_symmetry_2
_geom_bond_publ_flag
Cd1 O1 2.2210(13) . ?
Cd1 O5 2.2748(12) 6_566 ?
Cd1 O3 2.2818(12) . ?
Cd1 O1W 2.3096(13) . ?
Cd1 N3 2.3579(14) . ?
Cd1 N2 2.3582(14) . ?
C1 O2 1.241(2) . ?
C1 O1 1.247(2) . ?
C1 C2 1.519(2) . ?
C2 C3 1.369(2) . ?
C2 C6 1.440(2) . ?
C3 C4 1.393(3) . ?
C3 H3 0.9300 . ?
C4 C5 1.354(3) . ?
C4 H4 0.9300 . ?
C5 N1 1.357(2) . ?
C5 H5 0.9300 . ?
C6 O3 1.247(2) . ?
C6 N1 1.395(2) . ?
C7 N1 1.470(2) . ?
C7 C8 1.511(2) . ?
C7 H7A 0.9700 . ?
C7 H7B 0.9700 . ?
C8 C13 1.385(2) . ?
C8 C9 1.394(3) . ?
C9 C10 1.379(3) . ?
C9 H9 0.9300 . ?
C10 C11 1.384(3) . ?
C10 H10 0.9300 . ?
C11 C12 1.386(2) . ?
C11 H11 0.9300 . ?
C12 C13 1.395(2) . ?
C12 C14 1.512(2) . ?
C13 H13 0.9300 . ?
C14 O4 1.246(2) . ?
C14 O5 1.262(2) . ?
C15 N2 1.321(2) . ?
C15 C16 1.403(3) . ?
C15 H15 0.9300 . ?
C16 C17 1.359(3) . ?
C16 H16 0.9300 . ?
C17 C18 1.403(3) . ?
C17 H17 0.9300 . ?
C18 C19 1.409(2) . ?
C18 C20 1.433(3) . ?
C19 N2 1.355(2) . ?
C19 C23 1.441(2) . ?
C20 C21 1.342(3) . ?
C20 H20 0.9300 . ?
C21 C22 1.434(3) . ?
C21 H21 0.9300 . ?
C22 C24 1.401(3) . ?
C22 C23 1.408(2) . ?
C23 N3 1.354(2) . ?
C24 C25 1.363(3) . ?
C24 H24 0.9300 . ?
C25 C26 1.392(3) . ?
C25 H25 0.9300 . ?
C26 N3 1.326(2) . ?
C26 H26 0.9300 . ?
O1W H1A 0.897(10) . ?
O1W H1B 0.892(10) . ?

loop_
_geom_hbond_atom_site_label_D
_geom_hbond_atom_site_label_H
_geom_hbond_atom_site_label_A
_geom_hbond_distance_DH
_geom_hbond_distance_HA
_geom_hbond_distance_DA
_geom_hbond_angle_DHA
_geom_hbond_site_symmetry_A
_geom_hbond_publ_flag
C5 H5 O4 0.93 2.65 3.269(2) 124.9 2_655 yes
C7 H7B O2 0.97 2.49 3.438(2) 165.4 1_545 yes
C15 H15 O3 0.93 2.63 3.213(2) 121.4 . yes
C26 H26 O5 0.93 2.45 3.064(2) 123.3 6_566 yes
O1W H1A O2 0.897(10) 1.855(10) 2.749(2) 174(2) 1_545 yes
O1W H1B O4 0.892(10) 1.925(12) 2.7892(18) 163(2) 6_566 yes

loop_
_geom_torsion_atom_site_label_1
_geom_torsion_atom_site_label_2
_geom_torsion_atom_site_label_3
_geom_torsion_atom_site_label_4
_geom_torsion
_geom_torsion_site_symmetry_1
_geom_torsion_site_symmetry_2
_geom_torsion_site_symmetry_3
_geom_torsion_site_symmetry_4
_geom_torsion_publ_flag
O2 C1 C2 C3 -2.2(2) . . . . ?
O1 C1 C2 C3 178.57(16) . . . . ?
O2 C1 C2 C6 175.63(18) . . . . ?
O1 C1 C2 C6 -3.6(2) . . . . ?
C6 C2 C3 C4 -0.9(3) . . . . ?
C1 C2 C3 C4 177.04(16) . . . . ?
C2 C3 C4 C5 -0.4(3) . . . . ?
C3 C4 C5 N1 1.3(3) . . . . ?
C3 C2 C6 O3 -179.03(17) . . . . ?
C1 C2 C6 O3 3.1(3) . . . . ?
C3 C2 C6 N1 1.3(2) . . . . ?
C1 C2 C6 N1 -176.56(14) . . . . ?
N1 C7 C8 C13 3.6(2) . . . . ?
N1 C7 C8 C9 -177.62(17) . . . . ?
C13 C8 C9 C10 1.5(3) . . . . ?
C7 C8 C9 C10 -177.4(2) . . . . ?
C8 C9 C10 C11 0.8(4) . . . . ?
C9 C10 C11 C12 -1.8(4) . . . . ?
C10 C11 C12 C13 0.4(3) . . . . ?
C10 C11 C12 C14 -179.4(2) . . . . ?
C9 C8 C13 C12 -2.9(3) . . . . ?
C7 C8 C13 C12 175.88(15) . . . . ?
C11 C12 C13 C8 2.0(2) . . . . ?
C14 C12 C13 C8 -178.23(15) . . . . ?
C11 C12 C14 O4 158.72(17) . . . . ?
C13 C12 C14 O4 -21.0(2) . . . . ?
C11 C12 C14 O5 -21.6(2) . . . . ?
C13 C12 C14 O5 158.68(16) . . . . ?
N2 C15 C16 C17 0.1(3) . . . . ?
C15 C16 C17 C18 0.0(3) . . . . ?
C16 C17 C18 C19 -0.1(3) . . . . ?
C16 C17 C18 C20 179.90(19) . . . . ?
C17 C18 C19 N2 0.0(3) . . . . ?
C20 C18 C19 N2 -179.96(16) . . . . ?
C17 C18 C19 C23 179.62(16) . . . . ?
C20 C18 C19 C23 -0.4(2) . . . . ?
C17 C18 C20 C21 -179.2(2) . . . . ?
C19 C18 C20 C21 0.7(3) . . . . ?
C18 C20 C21 C22 -0.1(3) . . . . ?
C20 C21 C22 C24 179.8(2) . . . . ?
C20 C21 C22 C23 -1.0(3) . . . . ?
C24 C22 C23 N3 0.7(3) . . . . ?
C21 C22 C23 N3 -178.58(17) . . . . ?
C24 C22 C23 C19 -179.42(17) . . . . ?
C21 C22 C23 C19 1.3(3) . . . . ?
N2 C19 C23 N3 -1.2(2) . . . . ?
C18 C19 C23 N3 179.23(15) . . . . ?
N2 C19 C23 C22 178.94(16) . . . . ?
C18 C19 C23 C22 -0.7(2) . . . . ?
C23 C22 C24 C25 -1.0(3) . . . . ?
C21 C22 C24 C25 178.2(2) . . . . ?
C22 C24 C25 C26 0.2(4) . . . . ?
C24 C25 C26 N3 1.2(4) . . . . ?
C4 C5 N1 C6 -0.9(3) . . . . ?
C4 C5 N1 C7 178.45(17) . . . . ?
O3 C6 N1 C5 179.86(16) . . . . ?
C2 C6 N1 C5 -0.4(2) . . . . ?
O3 C6 N1 C7 0.5(2) . . . . ?
C2 C6 N1 C7 -179.79(13) . . . . ?
C8 C7 N1 C5 98.22(18) . . . . ?
C8 C7 N1 C6 -82.38(18) . . . . ?
C16 C15 N2 C19 -0.2(3) . . . . ?
C16 C15 N2 Cd1 176.82(14) . . . . ?
C18 C19 N2 C15 0.1(2) . . . . ?
C23 C19 N2 C15 -179.51(16) . . . . ?
C18 C19 N2 Cd1 -177.16(12) . . . . ?
C23 C19 N2 Cd1 3.24(19) . . . . ?
C25 C26 N3 C23 -1.5(3) . . . . ?
C25 C26 N3 Cd1 -179.09(17) . . . . ?
C22 C23 N3 C26 0.6(3) . . . . ?
C19 C23 N3 C26 -179.33(17) . . . . ?
C22 C23 N3 Cd1 178.36(13) . . . . ?
C19 C23 N3 Cd1 -1.5(2) . . . . ?
O2 C1 O1 Cd1 167.45(16) . . . . ?
C2 C1 O1 Cd1 -13.4(3) . . . . ?
N1 C6 O3 Cd1 -167.89(11) . . . . ?
C2 C6 O3 Cd1 12.4(3) . . . . ?
O4 C14 O5 Cd1 -53.1(2) . . . 6_565 ?
C12 C14 O5 Cd1 127.23(13) . . . 6_565 ?
